data_7246434
loop_
_publ_author_name
'Berseneva, Anna A.'
'Klepov, Vladislav V.'
'Tisdale, Hunter B.'
'zur Loye, Hans-Conrad'

_publ_section_title
;
 Flux-assisted polytypism in the [Na2Cl]GaQ2 heterolayered salt-inclusion
 chalcogenide family
;
_journal_issue 15
_journal_name_full CrystEngComm
_journal_page_first 2307
_journal_page_last 2312
_journal_paper_doi 10.1039/D3CE00074E
_journal_volume 25
_journal_year 2023
_chemical_formula_moiety '0.13(Cl8 Ga8 Na16 S16)'
_chemical_formula_sum 'Cl Ga Na2 S2'
_chemical_formula_weight 215.27
_space_group_crystal_system tetragonal
_space_group_IT_number 137
_space_group_name_Hall '-P 4ac 2a'
_space_group_name_H-M_alt 'P 42/n m c :2'
_atom_sites_solution_primary dual
_audit_creation_date 2020-12-23
_audit_creation_method
;
Olex2 1.2
(compiled 2018.05.29 svn.r3508 for OlexSys, GUI svn.r5506)
;
_audit_update_record
;
2023-01-11 deposited with the CCDC.	2023-03-14 downloaded from the CCDC.
;
_cell_angle_alpha 90
_cell_angle_beta 90
_cell_angle_gamma 90
_cell_formula_units_Z 8
_cell_length_a 7.2850(2)
_cell_length_b 7.2850(2)
_cell_length_c 19.7163(5)
_cell_measurement_reflns_used 9748
_cell_measurement_temperature 301(2)
_cell_measurement_theta_max 36.28
_cell_measurement_theta_min 2.98
_cell_volume 1046.37(5)
_computing_molecular_graphics 'Olex2 (Dolomanov et al., 2009)'
_computing_publication_material 'Olex2 (Dolomanov et al., 2009)'
_computing_structure_refinement 'ShelXL (Sheldrick, 2015)'
_computing_structure_solution 'ShelXT (Sheldrick, 2015)'
_diffrn_ambient_temperature 301.61
_diffrn_measured_fraction_theta_full 0.996
_diffrn_measured_fraction_theta_max 0.997
_diffrn_measurement_device_type 'Bruker APEX-II CCD'
_diffrn_measurement_method '\f and \w scans'
_diffrn_radiation_type MoK\a
_diffrn_radiation_wavelength 0.71073
_diffrn_reflns_av_R_equivalents 0.0539
_diffrn_reflns_av_unetI/netI 0.0124
_diffrn_reflns_Laue_measured_fraction_full 0.996
_diffrn_reflns_Laue_measured_fraction_max 0.997
_diffrn_reflns_limit_h_max 9
_diffrn_reflns_limit_h_min -9
_diffrn_reflns_limit_k_max 9
_diffrn_reflns_limit_k_min -9
_diffrn_reflns_limit_l_max 26
_diffrn_reflns_limit_l_min -26
_diffrn_reflns_number 48407
_diffrn_reflns_point_group_measured_fraction_full 0.996
_diffrn_reflns_point_group_measured_fraction_max 0.997
_diffrn_reflns_theta_full 25.242
_diffrn_reflns_theta_max 27.972
_diffrn_reflns_theta_min 2.981
_diffrn_standards_number 0
_exptl_absorpt_coefficient_mu 6.555
_exptl_absorpt_correction_T_max 0.4977
_exptl_absorpt_correction_T_min 0.2905
_exptl_absorpt_correction_type multi-scan
_exptl_absorpt_process_details
;
SADABS-2016/2 (Bruker,2016/2) was used for absorption correction.
wR2(int) was 0.1312 before and 0.0777 after correction.
The Ratio of minimum to maximum transmission is 0.5837.
The \l/2 correction factor is Not present.
;
_exptl_crystal_colour 'clear colourless'
_exptl_crystal_colour_lustre clear
_exptl_crystal_colour_primary colourless
_exptl_crystal_density_diffrn 2.733
_exptl_crystal_description block
_exptl_crystal_F_000 816
_exptl_crystal_size_max 0.8
_exptl_crystal_size_mid 0.1
_exptl_crystal_size_min 0.08
_refine_diff_density_max 1.231
_refine_diff_density_min -0.523
_refine_diff_density_rms 0.103
_refine_ls_extinction_method none
_refine_ls_goodness_of_fit_ref 1.132
_refine_ls_hydrogen_treatment undef
_refine_ls_matrix_type full
_refine_ls_number_parameters 40
_refine_ls_number_reflns 736
_refine_ls_number_restraints 0
_refine_ls_restrained_S_all 1.132
_refine_ls_R_factor_all 0.0207
_refine_ls_R_factor_gt 0.0190
_refine_ls_shift/su_max 0.001
_refine_ls_shift/su_mean 0.000
_refine_ls_structure_factor_coef Fsqd
_refine_ls_weighting_details 'w=1/[\s^2^(Fo^2^)+(0.0291P)^2^+0.6978P] where P=(Fo^2^+2Fc^2^)/3'
_refine_ls_weighting_scheme calc
_refine_ls_wR_factor_gt 0.0491
_refine_ls_wR_factor_ref 0.0520
_reflns_Friedel_coverage 0.000
_reflns_number_gt 680
_reflns_number_total 736
_reflns_threshold_expression 'I > 2\s(I)'
_cod_data_source_file d3ce00074e2.cif
_cod_data_source_block ab1036a
_cod_depositor_comments 'Adding full bibliography for 7246434--7246439.cif.'
_cod_original_cell_volume 1046.37(6)
_cod_original_sg_symbol_H-M 'P 42/n m c'
_cod_database_code 7246434
_shelx_shelxl_version_number 2018/3
_shelx_space_group_comment
;
The symmetry employed for this shelxl refinement is uniquely defined
by the following loop, which should always be used as a source of
symmetry information in preference to the above space-group names.
They are only intended as comments.
;
_shelx_estimated_absorpt_t_max 0.622
_shelx_estimated_absorpt_t_min 0.077
_olex2_refinement_description
;
;
_olex2_submission_special_instructions 'No special instructions were received'

loop_
_space_group_symop_operation_xyz
'x, y, z'
'-x+1/2, -y+1/2, z'
'-y+1/2, x, z+1/2'
'y, -x+1/2, z+1/2'
'-x, y+1/2, -z'
'x+1/2, -y, -z'
'y+1/2, x+1/2, -z+1/2'
'-y, -x, -z+1/2'
'-x, -y, -z'
'x-1/2, y-1/2, -z'
'y-1/2, -x, -z-1/2'
'-y, x-1/2, -z-1/2'
'x, -y-1/2, z'
'-x-1/2, y, z'
'-y-1/2, -x-1/2, z-1/2'
'y, x, z-1/2'

loop_
_atom_site_label
_atom_site_type_symbol
_atom_site_fract_x
_atom_site_fract_y
_atom_site_fract_z
_atom_site_U_iso_or_equiv
_atom_site_adp_type
_atom_site_occupancy
_atom_site_site_symmetry_order
_atom_site_calc_flag
_atom_site_refinement_flags_posn
_atom_site_refinement_flags_adp
_atom_site_refinement_flags_occupancy
_atom_site_disorder_assembly
_atom_site_disorder_group
Ga1 Ga 0.250000 0.50360(3) 0.31668(2) 0.01129(11) Uani 1 2 d S T P . .
Cl1 Cl 0.750000 1.00011(6) 0.44111(3) 0.01828(15) Uani 1 2 d S T P . .
S1 S -0.00520(5) 0.49480(5) 0.250000 0.01462(14) Uani 1 2 d S T P . .
S3 S 0.250000 0.750000 0.38667(4) 0.01659(18) Uani 1 4 d S T P . .
S2 S 0.250000 0.250000 0.38407(3) 0.01505(17) Uani 1 4 d S T P . .
Na1 Na 0.50133(10) 0.750000 0.50037(6) 0.0236(3) Uani 1 2 d S T P . .
Na2 Na 0.750000 0.750000 0.33356(7) 0.0347(4) Uani 1 4 d S T P . .
Na3 Na 0.750000 1.250000 0.33524(8) 0.0400(4) Uani 1 4 d S T P . .

loop_
_atom_site_aniso_label
_atom_site_aniso_U_11
_atom_site_aniso_U_22
_atom_site_aniso_U_33
_atom_site_aniso_U_23
_atom_site_aniso_U_13
_atom_site_aniso_U_12
Ga1 0.01253(14) 0.01024(15) 0.01110(16) 0.00074(8) 0.000 0.000
Cl1 0.0229(3) 0.0149(3) 0.0171(3) -0.00037(17) 0.000 0.000
S1 0.01373(18) 0.01373(18) 0.0164(3) 0.00361(13) -0.00361(13) -0.00242(16)
S3 0.0285(4) 0.0107(3) 0.0106(3) 0.000 0.000 0.000
S2 0.0268(4) 0.0092(3) 0.0092(3) 0.000 0.000 0.000
Na1 0.0202(5) 0.0240(5) 0.0266(5) 0.000 0.0025(4) 0.000
Na2 0.0620(11) 0.0222(7) 0.0201(7) 0.000 0.000 0.000
Na3 0.0765(13) 0.0227(8) 0.0209(7) 0.000 0.000 0.000

loop_
_atom_type_symbol
_atom_type_description
_atom_type_scat_dispersion_real
_atom_type_scat_dispersion_imag
_atom_type_scat_source
Cl Cl 0.1484 0.1585 'International Tables Vol C Tables 4.2.6.8 and 6.1.1.4'
Ga Ga 0.2307 1.6083 'International Tables Vol C Tables 4.2.6.8 and 6.1.1.4'
Na Na 0.0362 0.0249 'International Tables Vol C Tables 4.2.6.8 and 6.1.1.4'
S S 0.1246 0.1234 'International Tables Vol C Tables 4.2.6.8 and 6.1.1.4'

loop_
_geom_angle_atom_site_label_1
_geom_angle_atom_site_label_2
_geom_angle_atom_site_label_3
_geom_angle
_geom_angle_site_symmetry_1
_geom_angle_site_symmetry_3
_geom_angle_publ_flag
S1 Ga1 S1 109.406(14) . 12_666 ?
S1 Ga1 Na2 59.696(6) . 11_566 ?
S1 Ga1 Na2 59.696(6) 12_666 11_566 ?
S3 Ga1 S1 111.967(10) . . ?
S3 Ga1 S1 111.967(10) . 12_666 ?
S3 Ga1 S2 106.72(2) . . ?
S3 Ga1 Na2 159.50(2) . 11_566 ?
S2 Ga1 S1 108.309(15) . . ?
S2 Ga1 S1 108.308(14) . 12_666 ?
S2 Ga1 Na2 93.77(2) . 11_566 ?
Na1 Cl1 Na1 79.86(3) 2_665 . ?
Na1 Cl1 Na1 131.47(2) . 10_666 ?
Na1 Cl1 Na1 80.279(8) 2_665 10_666 ?
Na1 Cl1 Na1 80.70(3) 10_666 9_676 ?
Na1 Cl1 Na1 80.279(8) . 9_676 ?
Na1 Cl1 Na1 131.47(2) 2_665 9_676 ?
Na2 Cl1 Na1 83.87(3) . . ?
Na2 Cl1 Na1 136.80(2) . 9_676 ?
Na2 Cl1 Na1 83.87(3) . 2_665 ?
Na2 Cl1 Na1 136.80(2) . 10_666 ?
Na3 Cl1 Na1 83.36(3) . 10_666 ?
Na3 Cl1 Na1 83.36(3) . 9_676 ?
Na3 Cl1 Na1 137.41(2) . . ?
Na3 Cl1 Na1 137.41(2) . 2_665 ?
Na3 Cl1 Na2 81.76(4) . . ?
Ga1 S1 Ga1 106.69(2) . 11_566 ?
Ga1 S1 Na2 98.51(2) 11_566 11_566 ?
Ga1 S1 Na2 80.28(2) . 11_566 ?
Ga1 S1 Na2 98.51(2) . 1_455 ?
Ga1 S1 Na2 80.28(2) 11_566 1_455 ?
Ga1 S1 Na3 144.771(13) . 11_466 ?
Ga1 S1 Na3 100.18(2) 11_566 11_466 ?
Ga1 S1 Na3 144.771(13) 11_566 1_445 ?
Ga1 S1 Na3 100.18(2) . 1_445 ?
Na2 S1 Na2 177.99(2) 11_566 1_455 ?
Na3 S1 Na2 108.26(2) 1_445 11_566 ?
Na3 S1 Na2 73.489(19) 1_445 1_455 ?
Na3 S1 Na2 108.26(2) 11_466 1_455 ?
Na3 S1 Na2 73.489(19) 11_466 11_566 ?
Na3 S1 Na3 67.36(5) 11_466 1_445 ?
Ga1 S3 Ga1 104.89(3) 2_565 . ?
Ga1 S3 Na1 118.167(11) . 2_565 ?
Ga1 S3 Na1 118.167(10) . . ?
Ga1 S3 Na1 118.167(11) 2_565 . ?
Ga1 S3 Na1 118.167(10) 2_565 2_565 ?
Na1 S3 Na1 78.49(4) 2_565 . ?
Ga1 S2 Ga1 108.55(3) 2 . ?
Ga1 S2 Na1 117.196(10) . 10_556 ?
Ga1 S2 Na1 117.196(10) 2 9_666 ?
Ga1 S2 Na1 117.196(10) 2 10_556 ?
Ga1 S2 Na1 117.196(10) . 9_666 ?
Na1 S2 Na1 76.97(4) 9_666 10_556 ?
Cl1 Na1 Cl1 99.722(8) 2_665 10_556 ?
Cl1 Na1 Cl1 80.41(3) 2_665 . ?
Cl1 Na1 Cl1 99.721(8) . 9_676 ?
Cl1 Na1 Cl1 179.52(4) 2_665 9_676 ?
Cl1 Na1 Cl1 179.52(4) . 10_556 ?
Cl1 Na1 Cl1 80.14(3) 10_556 9_676 ?
Cl1 Na1 S3 94.90(3) 2_665 . ?
Cl1 Na1 S3 84.63(2) 10_556 . ?
Cl1 Na1 S3 84.63(2) 9_676 . ?
Cl1 Na1 S3 94.90(3) . . ?
Cl1 Na1 S2 85.67(2) 2_665 9_666 ?
Cl1 Na1 S2 85.67(2) . 9_666 ?
Cl1 Na1 S2 94.79(3) 10_556 9_666 ?
Cl1 Na1 S2 94.79(3) 9_676 9_666 ?
Cl1 Na1 Na1 130.34(4) . 9_666 ?
Cl1 Na1 Na1 129.93(4) 10_556 9_676 ?
Cl1 Na1 Na1 129.928(16) 2_665 2_565 ?
Cl1 Na1 Na1 130.34(4) 2_665 9_676 ?
Cl1 Na1 Na1 130.348(16) 10_556 2_665 ?
Cl1 Na1 Na1 129.928(16) . 2_565 ?
Cl1 Na1 Na1 50.071(16) . 2_665 ?
Cl1 Na1 Na1 49.928(18) . 9_676 ?
Cl1 Na1 Na1 130.348(16) 9_676 2_665 ?
Cl1 Na1 Na1 49.794(18) 9_676 9_676 ?
Cl1 Na1 Na1 49.652(16) 10_556 2_565 ?
Cl1 Na1 Na1 129.93(4) 9_676 9_666 ?
Cl1 Na1 Na1 49.794(18) 10_556 9_666 ?
Cl1 Na1 Na1 49.652(16) 9_676 2_565 ?
Cl1 Na1 Na1 50.071(16) 2_665 2_665 ?
Cl1 Na1 Na1 49.928(18) 2_665 9_666 ?
Cl1 Na1 Na2 47.76(2) 2_665 . ?
Cl1 Na1 Na2 47.76(2) . . ?
Cl1 Na1 Na2 132.05(3) 10_556 . ?
Cl1 Na1 Na2 132.05(3) 9_676 . ?
Cl1 Na1 Na3 132.54(3) 2_665 9_676 ?
Cl1 Na1 Na3 47.65(2) 9_676 9_676 ?
Cl1 Na1 Na3 132.54(3) . 9_676 ?
Cl1 Na1 Na3 47.65(2) 10_556 9_676 ?
S3 Na1 S2 179.24(4) . 9_666 ?
S3 Na1 Na1 50.76(2) . 2_565 ?
S3 Na1 Na1 129.24(2) . 2_665 ?
S3 Na1 Na1 89.63(3) . 9_666 ?
S3 Na1 Na1 89.63(3) . 9_676 ?
S3 Na1 Na2 68.09(3) . . ?
S3 Na1 Na3 111.30(3) . 9_676 ?
S2 Na1 Na1 51.51(2) 9_666 2_665 ?
S2 Na1 Na1 90.37(3) 9_666 9_676 ?
S2 Na1 Na1 90.37(3) 9_666 9_666 ?
S2 Na1 Na1 128.49(2) 9_666 2_565 ?
S2 Na1 Na2 112.67(3) 9_666 . ?
S2 Na1 Na3 67.95(3) 9_666 9_676 ?
Na1 Na1 Na1 179.24(6) 9_666 9_676 ?
Na1 Na1 Na1 89.69(2) 9_666 2_565 ?
Na1 Na1 Na1 180.0 2_665 2_565 ?
Na1 Na1 Na1 89.69(2) 9_676 2_565 ?
Na1 Na1 Na1 90.31(2) 2_665 9_666 ?
Na1 Na1 Na1 90.31(2) 2_665 9_676 ?
Na1 Na1 Na2 118.847(17) 2_565 . ?
Na1 Na1 Na2 89.95(3) 9_666 . ?
Na1 Na1 Na2 89.95(3) 9_676 . ?
Na1 Na1 Na2 61.152(17) 2_665 . ?
Na1 Na1 Na3 60.538(18) 2_565 9_676 ?
Na1 Na1 Na3 90.05(3) 9_666 9_676 ?
Na1 Na1 Na3 90.05(3) 9_676 9_676 ?
Na1 Na1 Na3 119.463(18) 2_665 9_676 ?
Na3 Na1 Na2 179.39(3) 9_676 . ?
Ga1 Na2 Ga1 63.90(3) 12_666 11_666 ?
Ga1 Na2 Na1 119.202(14) 12_666 . ?
Ga1 Na2 Na1 119.201(14) 11_666 2_665 ?
Ga1 Na2 Na1 176.90(3) 12_666 2_665 ?
Ga1 Na2 Na1 176.90(3) 11_666 . ?
Ga1 Na2 Na3 90.44(3) 12_666 1_545 ?
Ga1 Na2 Na3 90.44(3) 11_666 . ?
Ga1 Na2 Na3 90.44(3) 11_666 1_545 ?
Ga1 Na2 Na3 90.44(3) 12_666 . ?
Cl1 Na2 Ga1 130.058(11) 2_665 11_666 ?
Cl1 Na2 Ga1 130.058(11) . 11_666 ?
Cl1 Na2 Ga1 130.058(11) 2_665 12_666 ?
Cl1 Na2 Ga1 130.058(11) . 12_666 ?
Cl1 Na2 Cl1 81.34(5) 2_665 . ?
Cl1 Na2 S1 143.60(2) 2_665 2_565 ?
Cl1 Na2 S1 143.60(2) 2_665 11_666 ?
Cl1 Na2 S1 90.712(11) . 11_666 ?
Cl1 Na2 S1 143.60(2) . 12_666 ?
Cl1 Na2 S1 90.712(11) 2_665 1_655 ?
Cl1 Na2 S1 90.712(11) 2_665 12_666 ?
Cl1 Na2 S1 143.60(2) . 1_655 ?
Cl1 Na2 S1 90.712(11) . 2_565 ?
Cl1 Na2 Na1 48.37(2) . 2_665 ?
Cl1 Na2 Na1 48.37(2) 2_665 . ?
Cl1 Na2 Na1 48.37(2) . . ?
Cl1 Na2 Na1 48.37(2) 2_665 2_665 ?
Cl1 Na2 Na3 130.15(5) 2_665 . ?
Cl1 Na2 Na3 48.81(3) . . ?
Cl1 Na2 Na3 130.15(5) . 1_545 ?
Cl1 Na2 Na3 48.81(3) 2_665 1_545 ?
S1 Na2 Ga1 40.025(16) 2_565 12_666 ?
S1 Na2 Ga1 40.025(16) 11_666 11_666 ?
S1 Na2 Ga1 81.46(3) 1_655 12_666 ?
S1 Na2 Ga1 40.025(16) 12_666 12_666 ?
S1 Na2 Ga1 81.46(3) 2_565 11_666 ?
S1 Na2 Ga1 81.46(3) 12_666 11_666 ?
S1 Na2 Ga1 40.025(16) 1_655 11_666 ?
S1 Na2 Ga1 81.46(3) 11_666 12_666 ?
S1 Na2 S1 114.80(5) 2_565 1_655 ?
S1 Na2 S1 71.35(3) 11_666 2_565 ?
S1 Na2 S1 74.89(3) 12_666 2_565 ?
S1 Na2 S1 114.80(5) 12_666 11_666 ?
S1 Na2 S1 74.89(3) 11_666 1_655 ?
S1 Na2 S1 71.35(3) 12_666 1_655 ?
S1 Na2 Na1 138.88(2) 12_666 2_665 ?
S1 Na2 Na1 138.88(2) 11_666 . ?
S1 Na2 Na1 100.985(18) 12_666 . ?
S1 Na2 Na1 138.88(2) 1_655 . ?
S1 Na2 Na1 138.88(2) 2_565 2_665 ?
S1 Na2 Na1 100.985(18) 2_565 . ?
S1 Na2 Na1 100.984(18) 1_655 2_665 ?
S1 Na2 Na1 100.984(18) 11_666 2_665 ?
S1 Na2 Na3 127.79(3) 12_666 . ?
S1 Na2 Na3 127.80(3) 11_666 1_545 ?
S1 Na2 Na3 127.80(3) 2_565 1_545 ?
S1 Na2 Na3 52.912(19) 12_666 1_545 ?
S1 Na2 Na3 127.79(3) 1_655 . ?
S1 Na2 Na3 52.912(19) 1_655 1_545 ?
S1 Na2 Na3 52.911(19) 11_666 . ?
S1 Na2 Na3 52.911(19) 2_565 . ?
Na1 Na2 Na1 57.70(3) 2_665 . ?
Na3 Na2 Na1 89.54(3) . . ?
Na3 Na2 Na1 89.54(3) . 2_665 ?
Na3 Na2 Na1 89.54(3) 1_545 . ?
Na3 Na2 Na1 89.54(3) 1_545 2_665 ?
Na3 Na2 Na3 178.96(6) . 1_545 ?
Cl1 Na3 Cl1 82.18(5) 2_675 . ?
Cl1 Na3 S1 91.786(11) 2_675 1_665 ?
Cl1 Na3 S1 143.580(19) 2_675 11_666 ?
Cl1 Na3 S1 91.787(11) . 2_565 ?
Cl1 Na3 S1 143.580(19) 2_675 2_565 ?
Cl1 Na3 S1 91.786(11) 2_675 12_676 ?
Cl1 Na3 S1 143.580(18) . 1_665 ?
Cl1 Na3 S1 91.787(11) . 11_666 ?
Cl1 Na3 S1 143.580(19) . 12_676 ?
Cl1 Na3 Na1 48.99(2) . 9_676 ?
Cl1 Na3 Na1 48.99(2) 2_675 10_666 ?
Cl1 Na3 Na1 48.99(2) 2_675 9_676 ?
Cl1 Na3 Na1 48.99(2) . 10_666 ?
Cl1 Na3 Na2 131.61(5) . 1_565 ?
Cl1 Na3 Na2 49.43(3) 2_675 1_565 ?
Cl1 Na3 Na2 131.61(5) 2_675 . ?
Cl1 Na3 Na2 49.43(3) . . ?
Cl1 Na3 Na3 138.91(2) . 11_576 ?
Cl1 Na3 Na3 138.91(2) 2_675 11_576 ?
S1 Na3 S1 72.09(2) 2_565 11_666 ?
S1 Na3 S1 72.09(2) 1_665 11_666 ?
S1 Na3 S1 112.64(5) 12_676 11_666 ?
S1 Na3 S1 112.64(5) 2_565 1_665 ?
S1 Na3 S1 72.09(2) 12_676 1_665 ?
S1 Na3 S1 72.09(2) 2_565 12_676 ?
S1 Na3 Na1 140.56(3) 2_565 10_666 ?
S1 Na3 Na1 101.152(18) 11_666 10_666 ?
S1 Na3 Na1 140.56(3) 12_676 10_666 ?
S1 Na3 Na1 140.56(3) 11_666 9_676 ?
S1 Na3 Na1 101.152(18) 2_565 9_676 ?
S1 Na3 Na1 101.152(18) 1_665 10_666 ?
S1 Na3 Na1 140.56(3) 1_665 9_676 ?
S1 Na3 Na1 101.152(18) 12_676 9_676 ?
S1 Na3 Na2 53.599(16) 11_666 . ?
S1 Na3 Na2 53.599(16) 2_565 . ?
S1 Na3 Na2 53.600(16) 12_676 1_565 ?
S1 Na3 Na2 125.69(3) 2_565 1_565 ?
S1 Na3 Na2 125.69(3) 1_665 . ?
S1 Na3 Na2 125.69(3) 12_676 . ?
S1 Na3 Na2 53.600(16) 1_665 1_565 ?
S1 Na3 Na2 125.69(3) 11_666 1_565 ?
S1 Na3 Na3 56.32(3) 2_565 11_576 ?
S1 Na3 Na3 56.32(3) 1_665 11_576 ?
S1 Na3 Na3 56.32(3) 11_666 11_576 ?
S1 Na3 Na3 56.32(3) 12_676 11_576 ?
Na1 Na3 Na1 58.92(4) 10_666 9_676 ?
Na2 Na3 Na1 90.45(3) 1_565 9_676 ?
Na2 Na3 Na1 90.45(3) . 10_666 ?
Na2 Na3 Na1 90.45(3) . 9_676 ?
Na2 Na3 Na1 90.45(3) 1_565 10_666 ?
Na2 Na3 Na2 178.96(6) 1_565 . ?
Na3 Na3 Na1 150.539(18) 11_576 9_676 ?
Na3 Na3 Na1 150.539(18) 11_576 10_666 ?
Na3 Na3 Na2 89.48(3) 11_576 . ?
Na3 Na3 Na2 89.48(3) 11_576 1_565 ?

loop_
_geom_bond_atom_site_label_1
_geom_bond_atom_site_label_2
_geom_bond_distance
_geom_bond_site_symmetry_2
_geom_bond_publ_flag
Ga1 S1 2.2779(4) . ?
Ga1 S1 2.2779(4) 12_666 ?
Ga1 S3 2.2642(5) . ?
Ga1 S2 2.2757(4) . ?
Ga1 Na2 3.4912(13) 11_566 ?
Cl1 Na1 2.8280(8) 9_676 ?
Cl1 Na1 2.8225(8) . ?
Cl1 Na1 2.8225(8) 2_665 ?
Cl1 Na1 2.8280(8) 10_666 ?
Cl1 Na2 2.7958(12) . ?
Cl1 Na3 2.7697(13) . ?
S1 Na2 3.0580(8) 11_566 ?
S1 Na2 3.0580(8) 1_455 ?
S1 Na3 3.0308(10) 1_445 ?
S1 Na3 3.0308(10) 11_466 ?
S3 Na1 2.8943(11) 2_565 ?
S3 Na1 2.8943(11) . ?
S2 Na1 2.9109(11) 9_666 ?
S2 Na1 2.9109(11) 10_556 ?
Na1 Na1 3.6619(15) 2_565 ?
Na1 Na1 3.64258(10) 9_666 ?
Na1 Na1 3.6231(15) 2_665 ?
Na1 Na1 3.64258(9) 9_676 ?
Na1 Na2 3.7546(16) . ?
Na1 Na3 3.7226(17) 9_676 ?
Na2 Na3 3.64265(9) . ?
Na2 Na3 3.64265(11) 1_545 ?
Na3 Na3 3.361(3) 11_576 ?
